data_7236606
loop_
_publ_author_name
'Kumar, Dheeraj'
'Imler, Gregory H.'
'Parrish, Damon A.'
'Shreeve, Jean'ne M.'

_publ_section_title
;
 Aminoacetonitrile as precursor for nitrogen rich stable and insensitive
 asymmetric N-methylene-C linked tetrazole-based energetic compounds
;
_journal_issue 32
_journal_name_full 'Journal of Materials Chemistry A'
_journal_page_first 16767
_journal_paper_doi 10.1039/C7TA05394K
_journal_volume 5
_journal_year 2017
_chemical_formula_moiety 'C3 H2 N10 O2, N2 H8'
_chemical_formula_sum 'C3 H10 N12 O2'
_chemical_formula_weight 246.23
_space_group_crystal_system monoclinic
_space_group_IT_number 14
_space_group_name_Hall '-P 2ybc'
_space_group_name_H-M_alt 'P 1 21/c 1'
_atom_sites_solution_hydrogens mixed
_audit_creation_method SHELXL-2014/7
_audit_update_record
;
2017-06-06 deposited with the CCDC.
2017-07-21 downloaded from the CCDC.
;
_cell_angle_alpha 90
_cell_angle_beta 98.4240(10)
_cell_angle_gamma 90
_cell_formula_units_Z 4
_cell_length_a 5.8835(3)
_cell_length_b 16.3726(7)
_cell_length_c 10.5070(4)
_cell_measurement_reflns_used 9086
_cell_measurement_temperature 150(2)
_cell_measurement_theta_max 29.981
_cell_measurement_theta_min 2.488
_cell_volume 1001.20(8)
_computing_cell_refinement 'Bruker APEX3 v2015.5-2 (Bruker, 2015)'
_computing_data_collection 'Bruker APEX3 v2015.5-2 (Bruker, 2015)'
_computing_data_reduction
;
Bruker SAINT v8.34A (Bruker, 2013), Bruker XPREP v2014/2 (Bruker, 2014)
;
_computing_molecular_graphics 'Bruker SHELXTL v2014/7 (Bruker, 2014)'
_computing_publication_material 'Bruker SHELXTL v2014/7 (Bruker, 2014)'
_computing_structure_refinement 'SHELXL-2014/7 (Sheldrick, 2014)'
_computing_structure_solution 'Bruker SHELXTL v2014/7 (Bruker, 2014)'
_diffrn_ambient_temperature 150(2)
_diffrn_measured_fraction_theta_full 1.000
_diffrn_measured_fraction_theta_max 0.968
_diffrn_measurement_device_type 'Bruker SMART APEX II CCD'
_diffrn_measurement_method '\w scans'
_diffrn_radiation_monochromator graphite
_diffrn_radiation_source 'fine focus sealed tube'
_diffrn_radiation_type MoK\a
_diffrn_radiation_wavelength 0.71073
_diffrn_reflns_av_R_equivalents 0.0167
_diffrn_reflns_av_unetI/netI 0.0111
_diffrn_reflns_Laue_measured_fraction_full 1.000
_diffrn_reflns_Laue_measured_fraction_max 0.968
_diffrn_reflns_limit_h_max 7
_diffrn_reflns_limit_h_min -8
_diffrn_reflns_limit_k_max 22
_diffrn_reflns_limit_k_min -21
_diffrn_reflns_limit_l_max 14
_diffrn_reflns_limit_l_min -14
_diffrn_reflns_number 13803
_diffrn_reflns_point_group_measured_fraction_full 1.000
_diffrn_reflns_point_group_measured_fraction_max 0.968
_diffrn_reflns_theta_full 25.242
_diffrn_reflns_theta_max 29.979
_diffrn_reflns_theta_min 2.321
_exptl_absorpt_coefficient_mu 0.136
_exptl_absorpt_correction_T_max 0.7460
_exptl_absorpt_correction_T_min 0.7105
_exptl_absorpt_correction_type multi-scan
_exptl_absorpt_process_details 'SADABS v2014/5 (Bruker, 2008)'
_exptl_crystal_colour 'clear colorless'
_exptl_crystal_density_diffrn 1.634
_exptl_crystal_description chunk
_exptl_crystal_F_000 512
_exptl_crystal_size_max 0.421
_exptl_crystal_size_mid 0.339
_exptl_crystal_size_min 0.259
_refine_diff_density_max 0.404
_refine_diff_density_min -0.270
_refine_diff_density_rms 0.057
_refine_ls_extinction_method none
_refine_ls_goodness_of_fit_ref 1.052
_refine_ls_hydrogen_treatment mixed
_refine_ls_matrix_type full
_refine_ls_number_parameters 178
_refine_ls_number_reflns 2823
_refine_ls_number_restraints 0
_refine_ls_restrained_S_all 1.052
_refine_ls_R_factor_all 0.0324
_refine_ls_R_factor_gt 0.0303
_refine_ls_shift/su_max 0.000
_refine_ls_shift/su_mean 0.000
_refine_ls_structure_factor_coef Fsqd
_refine_ls_weighting_details 'w=1/[\s^2^(Fo^2^)+(0.0421P)^2^+0.3242P] where P=(Fo^2^+2Fc^2^)/3'
_refine_ls_weighting_scheme calc
_refine_ls_wR_factor_gt 0.0798
_refine_ls_wR_factor_ref 0.0818
_reflns_Friedel_coverage 0.000
_reflns_number_gt 2628
_reflns_number_total 2823
_reflns_threshold_expression 'I > 2\s(I)'
_cod_data_source_file c7ta05394k2.cif
_cod_data_source_block compd10
_cod_original_sg_symbol_H-M 'P 21/c'
_cod_database_code 7236606
_shelx_shelxl_version_number 2014/7
_shelx_space_group_comment
;
The symmetry employed for this shelxl refinement is uniquely defined
by the following loop, which should always be used as a source of
symmetry information in preference to the above space-group names.
They are only intended as comments.
;
_shelx_estimated_absorpt_t_min 0.945
_shelx_estimated_absorpt_t_max 0.966

loop_
_space_group_symop_operation_xyz
'x, y, z'
'-x, y+1/2, -z+1/2'
'-x, -y, -z'
'x, -y-1/2, z-1/2'

loop_
_atom_site_label
_atom_site_type_symbol
_atom_site_fract_x
_atom_site_fract_y
_atom_site_fract_z
_atom_site_U_iso_or_equiv
_atom_site_adp_type
_atom_site_occupancy
_atom_site_site_symmetry_order
_atom_site_calc_flag
_atom_site_refinement_flags_posn
_atom_site_refinement_flags_adp
O1 O 0.41470(12) 0.29274(4) -0.05648(7) 0.02524(16) Uani 1 1 d . .
O2 O 0.26571(13) 0.37732(4) 0.06968(6) 0.02199(15) Uani 1 1 d . .
N3 N 0.26727(13) 0.30912(5) 0.01671(7) 0.01626(15) Uani 1 1 d . .
N4 N 0.12266(13) 0.24946(4) 0.03042(7) 0.01716(15) Uani 1 1 d . .
C5 C -0.03251(14) 0.26285(5) 0.11353(8) 0.01330(15) Uani 1 1 d . .
N6 N -0.08384(13) 0.32461(5) 0.18764(7) 0.01729(15) Uani 1 1 d . .
N7 N -0.25626(14) 0.29598(5) 0.25021(8) 0.02058(16) Uani 1 1 d . .
N8 N -0.31054(13) 0.22148(5) 0.21748(7) 0.01868(16) Uani 1 1 d . .
N9 N -0.17356(12) 0.19989(4) 0.13064(7) 0.01365(14) Uani 1 1 d . .
C10 C -0.17119(14) 0.11724(5) 0.07939(8) 0.01429(15) Uani 1 1 d . .
H10A H -0.1600 0.1195 -0.0136 0.017 Uiso 1 1 calc R U
H10B H -0.3162 0.0891 0.0899 0.017 Uiso 1 1 calc R U
C11 C 0.02859(13) 0.07038(5) 0.14831(7) 0.01258(15) Uani 1 1 d . .
N12 N 0.04640(13) 0.04947(5) 0.27206(7) 0.01756(15) Uani 1 1 d . .
N13 N 0.24887(13) 0.01029(5) 0.29685(7) 0.01841(15) Uani 1 1 d . .
N14 N 0.34662(13) 0.00832(5) 0.19223(7) 0.01718(15) Uani 1 1 d . .
N15 N 0.21032(13) 0.04646(5) 0.09593(7) 0.01617(15) Uani 1 1 d . .
N16 N 0.71057(14) 0.06857(5) 0.44526(7) 0.01741(15) Uani 1 1 d . .
H16B H 0.637(2) 0.1175(9) 0.4368(13) 0.026 Uiso 1 1 d . U
H16D H 0.834(2) 0.0684(8) 0.4007(13) 0.026 Uiso 1 1 d . U
H16C H 0.612(2) 0.0305(9) 0.4098(13) 0.026 Uiso 1 1 d . U
N17 N 0.32160(13) 0.37866(5) 0.35928(7) 0.01667(15) Uani 1 1 d . .
H17A H 0.368(2) 0.3273(9) 0.3784(13) 0.025 Uiso 1 1 d . U
H17B H 0.287(2) 0.4032(8) 0.4310(13) 0.025 Uiso 1 1 d . U
H17D H 0.431(2) 0.4105(8) 0.3328(13) 0.025 Uiso 1 1 d . U
H17C H 0.197(2) 0.3757(8) 0.2992(13) 0.025 Uiso 1 1 d . U
H16A H 0.758(2) 0.0577(8) 0.5262(14) 0.025 Uiso 1 1 d . U

loop_
_atom_site_aniso_label
_atom_site_aniso_U_11
_atom_site_aniso_U_22
_atom_site_aniso_U_33
_atom_site_aniso_U_23
_atom_site_aniso_U_13
_atom_site_aniso_U_12
O1 0.0247(3) 0.0271(3) 0.0281(3) -0.0075(3) 0.0180(3) -0.0086(3)
O2 0.0299(4) 0.0155(3) 0.0223(3) -0.0042(2) 0.0097(3) -0.0068(2)
N3 0.0172(3) 0.0171(3) 0.0154(3) -0.0015(2) 0.0054(3) -0.0036(3)
N4 0.0168(3) 0.0157(3) 0.0209(3) -0.0039(3) 0.0091(3) -0.0043(3)
C5 0.0122(3) 0.0131(3) 0.0146(3) 0.0001(3) 0.0019(3) 0.0006(3)
N6 0.0167(3) 0.0169(3) 0.0193(3) -0.0028(3) 0.0058(3) 0.0014(3)
N7 0.0192(4) 0.0218(4) 0.0226(4) -0.0027(3) 0.0090(3) 0.0019(3)
N8 0.0160(3) 0.0213(4) 0.0206(3) -0.0003(3) 0.0086(3) 0.0025(3)
N9 0.0119(3) 0.0137(3) 0.0162(3) 0.0006(2) 0.0048(2) 0.0012(2)
C10 0.0131(3) 0.0127(3) 0.0169(3) -0.0006(3) 0.0013(3) -0.0006(3)
C11 0.0129(3) 0.0110(3) 0.0142(3) -0.0009(3) 0.0031(3) -0.0012(3)
N12 0.0184(4) 0.0195(3) 0.0156(3) 0.0029(3) 0.0052(3) 0.0044(3)
N13 0.0199(4) 0.0188(3) 0.0167(3) 0.0013(3) 0.0030(3) 0.0046(3)
N14 0.0165(3) 0.0169(3) 0.0184(3) -0.0002(3) 0.0032(3) 0.0028(3)
N15 0.0159(3) 0.0179(3) 0.0155(3) 0.0006(2) 0.0047(3) 0.0027(3)
N16 0.0187(4) 0.0197(4) 0.0147(3) 0.0001(3) 0.0052(3) 0.0004(3)
N17 0.0160(3) 0.0204(4) 0.0143(3) -0.0012(3) 0.0047(3) -0.0033(3)

loop_
_atom_type_symbol
_atom_type_description
_atom_type_scat_dispersion_real
_atom_type_scat_dispersion_imag
_atom_type_scat_source
C C 0.0033 0.0016 'International Tables Vol C Tables 4.2.6.8 and 6.1.1.4'
H H 0.0000 0.0000 'International Tables Vol C Tables 4.2.6.8 and 6.1.1.4'
N N 0.0061 0.0033 'International Tables Vol C Tables 4.2.6.8 and 6.1.1.4'
O O 0.0106 0.0060 'International Tables Vol C Tables 4.2.6.8 and 6.1.1.4'

loop_
_geom_angle_atom_site_label_1
_geom_angle_atom_site_label_2
_geom_angle_atom_site_label_3
_geom_angle
O2 N3 O1 120.63(7)
O2 N3 N4 124.58(7)
O1 N3 N4 114.79(7)
N3 N4 C5 116.90(7)
N6 C5 N9 107.68(7)
N6 C5 N4 136.08(8)
N9 C5 N4 116.24(7)
C5 N6 N7 105.48(7)
N8 N7 N6 111.48(7)
N7 N8 N9 106.13(7)
N8 N9 C5 109.22(7)
N8 N9 C10 122.14(7)
C5 N9 C10 128.29(7)
N9 C10 C11 110.25(6)
N9 C10 H10A 109.6
C11 C10 H10A 109.6
N9 C10 H10B 109.6
C11 C10 H10B 109.6
H10A C10 H10B 108.1
N15 C11 N12 111.99(7)
N15 C11 C10 124.86(7)
N12 C11 C10 123.13(7)
C11 N12 N13 104.60(7)
N14 N13 N12 109.50(7)
N13 N14 N15 109.35(7)
C11 N15 N14 104.56(7)
H16B N16 H16D 110.7(12)
H16B N16 H16C 107.6(12)
H16D N16 H16C 107.4(12)
H16B N16 H16A 110.8(12)
H16D N16 H16A 109.2(12)
H16C N16 H16A 111.1(12)
H17A N17 H17B 109.2(12)
H17A N17 H17D 113.6(12)
H17B N17 H17D 104.8(12)
H17A N17 H17C 107.4(12)
H17B N17 H17C 110.7(12)
H17D N17 H17C 111.1(12)

loop_
_geom_bond_atom_site_label_1
_geom_bond_atom_site_label_2
_geom_bond_distance
O1 N3 1.2693(9)
O2 N3 1.2483(10)
N3 N4 1.3171(10)
N4 C5 1.3703(10)
C5 N6 1.3376(10)
C5 N9 1.3517(10)
N6 N7 1.3698(11)
N7 N8 1.2946(11)
N8 N9 1.3499(9)
N9 C10 1.4573(10)
C10 C11 1.4984(11)
C10 H10A 0.9900
C10 H10B 0.9900
C11 N15 1.3311(10)
C11 N12 1.3338(10)
N12 N13 1.3445(10)
N13 N14 1.3135(10)
N14 N15 1.3487(10)
N16 H16B 0.909(14)
N16 H16D 0.920(14)
N16 H16C 0.896(14)
N16 H16A 0.875(14)
N17 H17A 0.898(14)
N17 H17B 0.903(14)
N17 H17D 0.903(14)
N17 H17C 0.894(14)

loop_
_geom_hbond_atom_site_label_D
_geom_hbond_atom_site_label_H
_geom_hbond_atom_site_label_A
_geom_hbond_distance_DH
_geom_hbond_distance_HA
_geom_hbond_distance_DA
_geom_hbond_angle_DHA
_geom_hbond_site_symmetry_A
N16 H16B O1 0.909(14) 1.975(14) 2.8596(10) 163.9(12) 4_566
N16 H16D N12 0.920(14) 1.995(14) 2.8926(10) 164.8(12) 1_655
N16 H16C O2 0.896(14) 2.610(14) 3.1393(10) 118.7(11) 2_645
N16 H16C N13 0.896(14) 2.309(14) 3.0790(11) 144.0(12) .
N16 H16C N14 0.896(14) 2.597(14) 3.3103(11) 137.1(11) .
N17 H17A O1 0.898(14) 2.086(15) 2.9693(11) 167.5(12) 4_566
N17 H17A N4 0.898(14) 2.627(13) 3.1017(11) 113.9(10) 4_566
N17 H17B N15 0.903(14) 2.029(14) 2.9311(10) 177.5(12) 4_566
N17 H17D N14 0.903(14) 2.109(14) 2.9865(11) 163.8(12) 2_655
N17 H17C O2 0.894(14) 2.503(13) 3.0123(10) 116.7(10) .
N17 H17C N6 0.894(14) 2.060(14) 2.9095(11) 158.3(12) .
N16 H16A N6 0.875(14) 2.644(14) 3.1788(11) 120.5(11) 4_666
N16 H16A N13 0.875(14) 2.172(14) 2.9794(11) 153.2(12) 3_656

loop_
_geom_torsion_atom_site_label_1
_geom_torsion_atom_site_label_2
_geom_torsion_atom_site_label_3
_geom_torsion_atom_site_label_4
_geom_torsion
O2 N3 N4 C5 -3.12(13)
O1 N3 N4 C5 176.88(7)
N3 N4 C5 N6 1.74(15)
N3 N4 C5 N9 -177.38(7)
N9 C5 N6 N7 0.87(9)
N4 C5 N6 N7 -178.30(10)
C5 N6 N7 N8 -0.24(10)
N6 N7 N8 N9 -0.50(10)
N7 N8 N9 C5 1.05(9)
N7 N8 N9 C10 174.71(7)
N6 C5 N9 N8 -1.21(9)
N4 C5 N9 N8 178.15(7)
N6 C5 N9 C10 -174.37(7)
N4 C5 N9 C10 4.99(12)
N8 N9 C10 C11 -99.20(9)
C5 N9 C10 C11 73.17(10)
N9 C10 C11 N15 -111.32(9)
N9 C10 C11 N12 66.96(10)
N15 C11 N12 N13 -0.35(10)
C10 C11 N12 N13 -178.83(7)
C11 N12 N13 N14 0.13(9)
N12 N13 N14 N15 0.12(10)
N12 C11 N15 N14 0.41(9)
C10 C11 N15 N14 178.86(7)
N13 N14 N15 C11 -0.32(9)
